data_7702556
loop_
_publ_author_name
'Xu, Zhiqiang'
'Thompson, Laurence K.'
'Black, Daniel A.'
'Ralph, Corbin'
'Miller, David O.'
'Leech, Michael A.'
'Howard, Judith A. K.'

_publ_section_title
;
 N--N Bridged dinuclear complexes with Mn(ii), Ni(ii), Cu(ii), Zn(ii) and
 Cd(ii); examples with antiferromagnetic and ferromagnetic coupling
;
_journal_issue 13
_journal_name_full 'Journal of the Chemical Society, Dalton Transactions'
_journal_page_first 2042
_journal_paper_doi 10.1039/b101445p
_journal_year 2001
_chemical_formula_moiety 'C20 H26 Cl4 N10 Mn2 O2 '
_chemical_formula_sum 'C20 H26 Cl4 Mn2 N10 O2'
_chemical_formula_weight 690.18
_space_group_IT_number 33
_space_group_name_Hall 'P 2c -2n'
_space_group_name_H-M_alt 'P n a 21'
_symmetry_cell_setting orthorhombic
_symmetry_Int_Tables_number 33
_symmetry_space_group_name_H-M 'P n a 21'
_cell_angle_alpha 90
_cell_angle_beta 90
_cell_angle_gamma 90
_cell_formula_units_Z 4
_cell_length_a 24.219(5)
_cell_length_b 9.127(2)
_cell_length_c 13.515(2)
_cell_measurement_reflns_used 24
_cell_measurement_temperature 299.2
_cell_measurement_theta_max 12.2
_cell_measurement_theta_min 10.1
_cell_volume 2987.4(10)
_computing_cell_refinement 'MSC/AFC Diffractometer Control'
_computing_data_collection 'MSC/AFC Diffractometer Control'
_computing_data_reduction 'teXsan for Windows (MSC, 1997)'
_computing_publication_material 'teXsan for Windows (MSC, 1997)'
_computing_structure_refinement 'teXsan for Windows (MSC, 1997)'
_computing_structure_solution
;
SIR92 (Altomare, et. al. 1993)
;
_diffrn_ambient_temperature 299.2
_diffrn_measurement_device 'Rigaku AFC6S'
_diffrn_measurement_method \w-2\q
_diffrn_orient_matrix_UB_11 0.02124
_diffrn_orient_matrix_UB_12 -0.00939
_diffrn_orient_matrix_UB_13 0.06315
_diffrn_orient_matrix_UB_21 0.03470
_diffrn_orient_matrix_UB_22 0.02722
_diffrn_orient_matrix_UB_23 -0.03561
_diffrn_orient_matrix_UB_31 -0.00704
_diffrn_orient_matrix_UB_32 0.10571
_diffrn_orient_matrix_UB_33 0.01478
_diffrn_radiation_detector 'scintillation counter'
_diffrn_radiation_monochromator graphite
_diffrn_radiation_source 'X-ray tube'
_diffrn_radiation_type 'Mo K\a'
_diffrn_radiation_wavelength 0.7107
_diffrn_reflns_av_R_equivalents 0.00000
_diffrn_reflns_av_sigmaI/netI 0.067
_diffrn_reflns_limit_h_max 31
_diffrn_reflns_limit_h_min 0
_diffrn_reflns_limit_k_max 11
_diffrn_reflns_limit_k_min 0
_diffrn_reflns_limit_l_max 17
_diffrn_reflns_limit_l_min 0
_diffrn_reflns_number 3904
_diffrn_reflns_reduction_process 'Lp corrections applied'
_diffrn_reflns_theta_max 27.56
_diffrn_reflns_theta_min 2.53
_diffrn_standards_decay_% -2.01
_diffrn_standards_interval_count 150
_diffrn_standards_number 3
_exptl_absorpt_coefficient_mu 1.239
_exptl_absorpt_correction_T_max 1.000
_exptl_absorpt_correction_T_min 0.893
_exptl_absorpt_correction_type
;
\y scans (North,Phillips & Matthews, 1968)
;
_exptl_crystal_colour yellow
_exptl_crystal_density_diffrn 1.534
_exptl_crystal_density_meas ?
_exptl_crystal_description parallelepiped
_exptl_crystal_F_000 1400.00
_exptl_crystal_size_max 0.40
_exptl_crystal_size_mid 0.30
_exptl_crystal_size_min 0.20
_refine_diff_density_max 0.29
_refine_diff_density_min -0.28
_refine_ls_extinction_method none
_refine_ls_goodness_of_fit_all 1.576
_refine_ls_goodness_of_fit_ref 1.620
_refine_ls_hydrogen_treatment noref
_refine_ls_matrix_type full
_refine_ls_number_constraints 0
_refine_ls_number_parameters 343
_refine_ls_number_reflns 3096
_refine_ls_number_restraints 0
_refine_ls_R_factor_all 0.0540
_refine_ls_R_factor_gt 0.0340
_refine_ls_shift/su_max 0.0000
_refine_ls_shift/su_mean 0.0001
_refine_ls_structure_factor_coef F
_refine_ls_weighting_details 'w = 1/[\s^2^(Fo) + 0.00000|Fo|^2^]'
_refine_ls_weighting_scheme sigma
_refine_ls_wR_factor_all 0.0295
_refine_ls_wR_factor_ref 0.0280
_reflns_number_gt 3096
_reflns_number_total 3904
_reflns_threshold_expression I>2.00\s(I)
_cod_data_source_file b101445p.txt
_cod_data_source_block '_x607(1)'
_cod_depositor_comments
;
The following automatic conversions were performed:

data item '_exptl_crystal_density_meas' value 'not measured' was
changed to '?' -- the value is perceived as not measured.

Automatic conversion script
Id: cif_fix_values 6909 2019-04-08 15:41:33Z antanas 
;
_cod_original_cell_volume 2987.6(9)
_cod_original_sg_symbol_H-M 'P n a 21   '
_cod_original_formula_sum 'C20 H26 Cl4 N10 Mn2 O2 '
_cod_database_code 7702556

loop_
_symmetry_equiv_pos_as_xyz
'   +x,   +y,   +z'
'   -x,   -y,1/2+z'
1/2-x,1/2+y,1/2+z
'1/2+x,1/2-y,   +z'

loop_
_atom_site_label
_atom_site_fract_x
_atom_site_fract_y
_atom_site_fract_z
_atom_site_U_iso_or_equiv
_atom_site_occupancy
_atom_site_adp_type
_atom_site_calc_flag
Mn(1) 0.19429(2) 0.24705(7) -0.0253(7) 0.0378(1) 1.000 Uani d
Mn(2) 0.07700(2) 0.06464(6) 0.2353(7) 0.0347(1) 1.000 Uani d
Cl(1) 0.24303(4) 0.1444(1) -0.1686(7) 0.0605(3) 1.000 Uani d
Cl(2) 0.20331(4) 0.5114(1) -0.0516(7) 0.0515(3) 1.000 Uani d
Cl(3) -0.01804(4) 0.1024(1) 0.2951(7) 0.0632(4) 1.000 Uani d
Cl(4) 0.10211(4) -0.1521(1) 0.3317(7) 0.0530(3) 1.000 Uani d
O(1) -0.0179(1) -0.1283(3) 0.1374(7) 0.0595(9) 1.000 Uani d
O(2) 0.1298(1) 0.2454(4) -0.2295(7) 0.073(1) 1.000 Uani d
N(1) 0.2701(1) 0.2556(4) 0.0750(7) 0.0442(9) 1.000 Uani d
N(2) 0.2179(1) -0.0089(4) 0.2450(7) 0.053(1) 1.000 Uani d
N(3) 0.1887(1) 0.0660(3) 0.0882(7) 0.0329(8) 1.000 Uani d
N(4) 0.1393(1) -0.0087(3) 0.1108(7) 0.0339(8) 1.000 Uani d
N(5) 0.0345(1) -0.0737(4) 0.1182(7) 0.0411(9) 1.000 Uani d
N(6) 0.1108(1) 0.2191(3) 0.3525(7) 0.0391(9) 1.000 Uani d
N(7) 0.1584(2) 0.4835(4) 0.1802(7) 0.054(1) 1.000 Uani d
N(8) 0.0979(1) 0.2845(3) 0.1621(7) 0.0327(8) 1.000 Uani d
N(9) 0.1066(1) 0.3013(3) 0.0597(7) 0.0336(8) 1.000 Uani d
N(10) 0.1203(1) 0.2443(4) -0.1286(7) 0.046(1) 1.000 Uani d
C(1) 0.3134(2) 0.3416(5) 0.0587(7) 0.062(1) 1.000 Uani d
C(2) 0.3611(2) 0.3348(6) 0.1143(8) 0.064(2) 1.000 Uani d
C(3) 0.3640(2) 0.2374(6) 0.1905(7) 0.056(1) 1.000 Uani d
C(4) 0.3199(2) 0.1464(5) 0.2077(7) 0.045(1) 1.000 Uani d
C(5) 0.2733(1) 0.1605(4) 0.1492(7) 0.0330(9) 1.000 Uani d
C(6) 0.2235(1) 0.0666(4) 0.1629(7) 0.0341(9) 1.000 Uani d
C(7) 0.1197(1) -0.0923(4) 0.0414(7) 0.0359(9) 1.000 Uani d
C(8) 0.0637(2) -0.1535(4) 0.0623(7) 0.039(1) 1.000 Uani d
C(9) 0.1477(2) -0.1266(5) -0.0534(8) 0.053(1) 1.000 Uani d
C(10) 0.0461(2) -0.2951(5) 0.0200(7) 0.059(1) 1.000 Uani d
C(11) 0.1078(2) 0.1918(5) 0.4489(7) 0.055(1) 1.000 Uani d
C(12) 0.1175(2) 0.2964(6) 0.5199(7) 0.065(2) 1.000 Uani d
C(13) 0.1300(2) 0.4355(6) 0.4893(7) 0.070(2) 1.000 Uani d
C(14) 0.1341(2) 0.4662(5) 0.3899(7) 0.054(1) 1.000 Uani d
C(15) 0.1242(1) 0.3526(4) 0.3246(7) 0.0371(9) 1.000 Uani d
C(16) 0.1275(1) 0.3745(4) 0.2146(7) 0.036(1) 1.000 Uani d
C(17) 0.0633(1) 0.2985(4) 0.0050(7) 0.0351(9) 1.000 Uani d
C(18) 0.0738(2) 0.3000(4) -0.1046(7) 0.040(1) 1.000 Uani d
C(19) 0.0053(2) 0.2939(5) 0.0423(7) 0.054(1) 1.000 Uani d
C(20) 0.0319(2) 0.3656(5) -0.1733(7) 0.057(1) 1.000 Uani d
H(1A) 0.3118 0.4119 0.0089 0.075 1.000 Uiso c
H(1B) -0.0218 -0.0587 0.2070 0.099 1.000 Uiso c
H(2A) 0.1908 -0.0636 0.2556 0.063 1.000 Uiso c
H(2B) 0.2412 -0.0001 0.2966 0.063 1.000 Uiso c
H(2C) 0.3916 0.3970 0.1019 0.078 1.000 Uiso c
H(2D) 0.1683 0.2485 -0.2395 0.086 1.000 Uiso c
H(3) 0.3959 0.2334 0.2337 0.068 1.000 Uiso c
H(4) 0.3215 0.0747 0.2611 0.054 1.000 Uiso c
H(7A) 0.1798 0.5199 0.2283 0.104 1.000 Uiso c
H(7B) 0.1685 0.4924 0.1204 0.051 1.000 Uiso c
H(9A) 0.1423 -0.2254 -0.0676 0.064 1.000 Uiso c
H(9B) 0.1329 -0.0653 -0.1022 0.064 1.000 Uiso c
H(9C) 0.1863 -0.1064 -0.0452 0.064 1.000 Uiso c
H(10A) 0.0294 -0.3538 0.0714 0.075 1.000 Uiso c
H(10B) 0.0210 -0.2791 -0.0306 0.075 1.000 Uiso c
H(10C) 0.0779 -0.3459 -0.0033 0.075 1.000 Uiso c
H(11) 0.0985 0.0956 0.4717 0.066 1.000 Uiso c
H(12) 0.1155 0.2738 0.5905 0.079 1.000 Uiso c
H(13) 0.1358 0.5114 0.5386 0.085 1.000 Uiso c
H(14) 0.1435 0.5615 0.3692 0.064 1.000 Uiso c
H(19A) -0.0137 0.3794 0.0259 0.066 1.000 Uiso c
H(19B) -0.0130 0.2098 0.0183 0.066 1.000 Uiso c
H(19C) 0.0057 0.2862 0.1153 0.066 1.000 Uiso c
H(20A) 0.0497 0.3850 -0.2334 0.071 1.000 Uiso c
H(20B) 0.0188 0.4543 -0.1445 0.071 1.000 Uiso c
H(20C) 0.0030 0.2986 -0.1808 0.071 1.000 Uiso c

loop_
_atom_site_aniso_label
_atom_site_aniso_U_11
_atom_site_aniso_U_22
_atom_site_aniso_U_33
_atom_site_aniso_U_12
_atom_site_aniso_U_13
_atom_site_aniso_U_23
Mn(1) 0.0356(3) 0.0487(3) 0.0291(2) 0.0015(3) 0.0001(2) 0.0071(3)
Mn(2) 0.0348(2) 0.0381(3) 0.0312(3) -0.0047(2) -0.0010(2) 0.0014(3)
Cl(1) 0.0545(6) 0.0784(8) 0.0487(6) 0.0144(6) 0.0141(5) -0.0013(6)
Cl(2) 0.0636(6) 0.0494(6) 0.0414(5) 0.0035(5) 0.0111(5) 0.0131(5)
Cl(3) 0.0372(5) 0.0913(9) 0.0611(7) 0.0071(6) 0.0057(5) -0.0079(7)
Cl(4) 0.0519(6) 0.0477(5) 0.0593(6) -0.0036(5) -0.0057(5) 0.0185(5)
O(1) 0.041(2) 0.076(2) 0.061(2) -0.026(2) -0.004(1) -0.002(2)
O(2) 0.068(2) 0.126(3) 0.024(1) 0.019(2) -0.001(1) -0.001(2)
N(1) 0.036(2) 0.051(2) 0.045(2) -0.006(1) 0.002(2) 0.011(2)
N(2) 0.041(2) 0.073(2) 0.046(2) -0.016(2) -0.014(2) 0.026(2)
N(3) 0.032(1) 0.039(2) 0.028(1) -0.001(1) -0.001(1) 0.002(1)
N(4) 0.033(1) 0.036(2) 0.032(2) -0.003(1) -0.002(1) 0.001(1)
N(5) 0.037(2) 0.048(2) 0.038(2) -0.013(1) -0.005(1) 0.002(2)
N(6) 0.044(2) 0.045(2) 0.028(2) -0.004(1) 0.001(1) 0.003(1)
N(7) 0.079(3) 0.057(2) 0.026(2) -0.033(2) 0.003(2) -0.000(2)
N(8) 0.039(2) 0.035(2) 0.024(1) -0.003(1) 0.000(1) -0.000(1)
N(9) 0.037(2) 0.039(2) 0.024(1) -0.003(1) -0.002(1) 0.000(1)
N(10) 0.052(2) 0.061(2) 0.025(2) 0.001(2) -0.006(1) -0.001(2)
C(1) 0.049(2) 0.075(3) 0.061(3) -0.016(2) -0.005(2) 0.027(3)
C(2) 0.043(2) 0.077(3) 0.072(3) -0.024(2) -0.003(2) 0.006(3)
C(3) 0.040(2) 0.094(4) 0.035(2) -0.016(2) -0.006(2) -0.003(2)
C(4) 0.041(2) 0.063(3) 0.030(2) -0.006(2) -0.005(2) 0.003(2)
C(5) 0.029(2) 0.046(2) 0.025(2) -0.000(1) 0.004(1) -0.004(2)
C(6) 0.035(2) 0.037(2) 0.031(2) -0.000(1) -0.003(2) 0.001(2)
C(7) 0.040(2) 0.033(2) 0.034(2) 0.002(2) -0.009(2) 0.001(2)
C(8) 0.044(2) 0.036(2) 0.038(2) -0.002(2) -0.011(2) 0.004(2)
C(9) 0.059(3) 0.055(3) 0.045(2) -0.002(2) 0.001(2) -0.020(2)
C(10) 0.065(3) 0.044(2) 0.069(3) -0.013(2) -0.009(2) -0.009(2)
C(11) 0.068(3) 0.064(3) 0.033(2) -0.018(2) -0.003(2) 0.011(2)
C(12) 0.075(3) 0.097(4) 0.025(2) -0.024(3) 0.001(2) 0.000(2)
C(13) 0.084(3) 0.092(4) 0.035(2) -0.040(3) 0.000(2) -0.013(3)
C(14) 0.069(3) 0.056(3) 0.036(2) -0.018(2) 0.003(2) -0.008(2)
C(15) 0.035(2) 0.047(2) 0.030(2) -0.004(2) 0.002(2) -0.000(2)
C(16) 0.040(2) 0.039(2) 0.030(2) -0.002(2) -0.000(1) -0.001(2)
C(17) 0.034(2) 0.038(2) 0.033(2) 0.002(2) -0.003(2) 0.001(2)
C(18) 0.042(2) 0.050(2) 0.027(2) -0.003(2) -0.006(2) 0.002(2)
C(19) 0.033(2) 0.074(3) 0.057(3) -0.003(2) 0.003(2) 0.004(2)
C(20) 0.056(3) 0.078(3) 0.037(2) 0.007(2) -0.018(2) -0.001(2)

loop_
_atom_type_symbol
_atom_type_oxidation_number
_atom_type_number_in_cell
_atom_type_scat_dispersion_real
_atom_type_scat_dispersion_imag
_atom_type_scat_source
C 0 80 0.002 0.002
;International Tables for Crystallography
(1992, Vol. C, Table 6.1.1.2)
;
H 0 104 0.000 0.000
;International Tables for Crystallography
(1992, Vol. C, Table 6.1.1.2)
;
O 0 8 0.008 0.006
;International Tables for Crystallography
(1992, Vol. C, Table 6.1.1.2)
;
N 0 40 0.004 0.003
;International Tables for Crystallography
(1992, Vol. C, Table 6.1.1.2)
;
Cl 0 16 0.132 0.159
;International Tables for Crystallography
(1992, Vol. C, Tables 4.2.6.8 and 6.1.1.1)
;
Mn 0 8 0.295 0.729
;International Tables for Crystallography
(1992, Vol. C, Tables 4.2.6.8 and 6.1.1.1)
;

loop_
_geom_angle_atom_site_label_1
_geom_angle_atom_site_label_2
_geom_angle_atom_site_label_3
_geom_angle
_geom_angle_publ_flag
Cl(1) Mn(1) Cl(2) 102.6(3) ?
Cl(1) Mn(1) N(1) 95.4(2) ?
Cl(1) Mn(1) N(3) 106.6(2) ?
Cl(1) Mn(1) N(10) 83.7(3) ?
Cl(2) Mn(1) N(1) 88.9(2) ?
Cl(2) Mn(1) N(3) 145.6(5) ?
Cl(2) Mn(1) N(10) 89.6(2) ?
N(1) Mn(1) N(3) 70.7(3) ?
N(1) Mn(1) N(10) 178.0(3) ?
N(3) Mn(1) N(10) 111.2(2) ?
Cl(3) Mn(2) Cl(4) 99.8(3) ?
Cl(3) Mn(2) N(5) 83.3(2) ?
Cl(3) Mn(2) N(6) 91.2(3) ?
Cl(3) Mn(2) N(8) 103.0(1) ?
Cl(4) Mn(2) N(5) 92.0(2) ?
Cl(4) Mn(2) N(6) 92.3(3) ?
Cl(4) Mn(2) N(8) 152.0(1) ?
N(5) Mn(2) N(6) 173.5(1) ?
N(5) Mn(2) N(8) 106.6(4) ?
N(6) Mn(2) N(8) 71.3(3) ?
N(5) O(1) H(1O) 91.7 no
N(10) O(2) H(2O) 107.9 no
Mn(1) N(1) C(1) 123.8(6) ?
Mn(1) N(1) C(5) 118.2(3) ?
C(1) N(1) C(5) 117.7(6) ?
C(6) N(2) H(2NA) 122.6 no
C(6) N(2) H(2NB) 122.9 no
H(2NA) N(2) H(2NB) 114.2 no
Mn(1) N(3) N(4) 123.4(4) ?
Mn(1) N(3) C(6) 118.7(3) ?
N(4) N(3) C(6) 112.4(7) ?
N(3) N(4) C(7) 115.9(7) ?
Mn(2) N(5) O(1) 118.9(6) ?
Mn(2) N(5) C(8) 118.9(3) ?
O(1) N(5) C(8) 114.6(4) ?
Mn(2) N(6) C(11) 123.2(3) ?
Mn(2) N(6) C(15) 117.6(7) ?
C(11) N(6) C(15) 117.9(7) ?
C(16) N(7) H(7NA) 110.4 no
C(16) N(7) H(7NB) 124.7 no
H(7NA) N(7) H(7NB) 119.3 no
Mn(2) N(8) N(9) 123.5(4) ?
Mn(2) N(8) C(16) 116.0(6) ?
N(9) N(8) C(16) 112.7(5) ?
N(8) N(9) C(17) 116.2(5) ?
Mn(1) N(10) O(2) 118.3(3) ?
Mn(1) N(10) C(18) 122.4(7) ?
O(2) N(10) C(18) 113.2(7) ?
N(1) C(1) C(2) 123.0(7) ?
N(1) C(1) H(1) 119.5 no
C(2) C(1) H(1) 117.5 no
C(1) C(2) C(3) 118.9(5) ?
C(1) C(2) H(2) 122.0 no
C(3) C(2) H(2) 119.0 no
C(2) C(3) C(4) 118.9(6) ?
C(2) C(3) H(3) 121.3 no
C(4) C(3) H(3) 119.7 no
C(3) C(4) C(5) 118.8(7) ?
C(3) C(4) H(4) 120.0 no
C(5) C(4) H(4) 121.2 no
N(1) C(5) C(4) 122.7(4) ?
N(1) C(5) C(6) 114.9(5) ?
C(4) C(5) C(6) 122.4(6) ?
N(2) C(6) N(3) 125.4(4) ?
N(2) C(6) C(5) 119.3(6) ?
N(3) C(6) C(5) 115.2(7) ?
N(4) C(7) C(8) 114.4(7) ?
N(4) C(7) C(9) 125.5(4) ?
C(8) C(7) C(9) 120.0(6) ?
N(5) C(8) C(7) 113.9(4) ?
N(5) C(8) C(10) 125.0(4) ?
C(7) C(8) C(10) 121.1(5) ?
C(7) C(9) H(9B) 108.6 no
C(7) C(9) H(9C) 107.8 no
C(7) C(9) H(9A) 107.8 no
H(9B) C(9) H(9C) 112.3 no
H(9B) C(9) H(9A) 110.3 no
H(9C) C(9) H(9A) 109.9 no
C(8) C(10) H(10B) 109.2 no
C(8) C(10) H(10C) 109.7 no
C(8) C(10) H(10A) 108.7 no
H(10B) C(10) H(10C) 110.1 no
H(10B) C(10) H(10A) 107.9 no
H(10C) C(10) H(10A) 111.3 no
N(6) C(11) C(12) 123.1(5) ?
N(6) C(11) H(11) 120.1 no
C(12) C(11) H(11) 116.9 no
C(11) C(12) C(13) 118.1(8) ?
C(11) C(12) H(12) 121.7 no
C(13) C(12) H(12) 120.1 no
C(12) C(13) C(14) 120.0(7) ?
C(12) C(13) H(13) 119.1 no
C(14) C(13) H(13) 121.0 no
C(13) C(14) C(15) 117.3(5) ?
C(13) C(14) H(14) 119.7 no
C(15) C(14) H(14) 123.0 no
N(6) C(15) C(14) 123.7(9) ?
N(6) C(15) C(16) 114.8(6) ?
C(14) C(15) C(16) 121.5(5) ?
N(7) C(16) N(8) 126.2(9) ?
N(7) C(16) C(15) 118.4(6) ?
N(8) C(16) C(15) 115.3(5) ?
N(9) C(17) C(18) 115.4(5) ?
N(9) C(17) C(19) 125.1(9) ?
C(18) C(17) C(19) 119.5(6) ?
N(10) C(18) C(17) 113.3(7) ?
N(10) C(18) C(20) 126.8(9) ?
C(17) C(18) C(20) 119.9(5) ?
C(17) C(19) H(19B) 111.2 no
C(17) C(19) H(19C) 110.4 no
C(17) C(19) H(19A) 109.3 no
H(19B) C(19) H(19C) 111.5 no
H(19B) C(19) H(19A) 107.5 no
H(19C) C(19) H(19A) 106.8 no
C(18) C(20) H(20B) 107.4 no
C(18) C(20) H(20C) 108.1 no
C(18) C(20) H(20A) 108.3 no
H(20B) C(20) H(20C) 110.4 no
H(20B) C(20) H(20A) 112.0 no
H(20C) C(20) H(20A) 110.5 no

loop_
_geom_bond_atom_site_label_D
_geom_bond_atom_site_label_H
_geom_contact_atom_site_label_a
_geom_bond_distance_DH
_geom_contact_distance_HA
_geom_contact_distance_DA
_geom_angle_DHA
_geom_contact_site_symmetry_A
O(1) H(1O) Cl(3) 1.14 1.89 2.996(9) 161.5 .
O(2) H(2O) Cl(1) 0.94 2.26 3.007(5) 136.0 .
N(2) H(2NA) Cl(4) 0.84 2.52 3.310(5) 158.7 .
N(2) H(2NB) Cl(2) 0.90 2.45 3.35(1) 173.8 3_545
N(7) H(7NA) Cl(1) 0.90 2.59 3.470(8) 165.9 3
N(7) H(7NB) Cl(2) 0.85 2.48 3.33(1) 176.6 .

loop_
_geom_bond_atom_site_label_1
_geom_bond_atom_site_label_2
_geom_bond_distance
_geom_bond_publ_flag
Mn(1) Cl(1) 2.45(1) ?
Mn(1) Cl(2) 2.449(2) ?
Mn(1) N(1) 2.284(8) ?
Mn(1) N(3) 2.259(9) ?
Mn(1) N(10) 2.272(8) ?
Mn(2) Cl(3) 2.464(4) ?
Mn(2) Cl(4) 2.446(7) ?
Mn(2) N(5) 2.271(9) ?
Mn(2) N(6) 2.273(9) ?
Mn(2) N(8) 2.294(6) ?
O(1) N(5) 1.388(5) ?
O(1) H(1O) 1.14 no
O(2) N(10) 1.38(1) ?
O(2) H(2O) 0.94 no
N(1) C(1) 1.329(6) ?
N(1) C(5) 1.33(1) ?
N(2) C(6) 1.31(1) ?
N(2) H(2NA) 0.84 no
N(2) H(2NB) 0.90 no
N(3) N(4) 1.411(5) ?
N(3) C(6) 1.32(1) ?
N(4) C(7) 1.30(1) ?
N(5) C(8) 1.265(9) ?
N(6) C(11) 1.33(1) ?
N(6) C(15) 1.316(6) ?
N(7) C(16) 1.329(7) ?
N(7) H(7NA) 0.90 no
N(7) H(7NB) 0.85 no
N(8) N(9) 1.41(1) ?
N(8) C(16) 1.301(8) ?
N(9) C(17) 1.283(9) ?
N(10) C(18) 1.277(6) ?
C(1) C(2) 1.379(9) ?
C(1) H(1) 0.93 no
C(2) C(3) 1.36(1) ?
C(2) H(2) 0.95 no
C(3) C(4) 1.373(6) ?
C(3) H(3) 0.97 no
C(4) C(5) 1.382(9) ?
C(4) H(4) 0.98 no
C(5) C(6) 1.490(5) ?
C(7) C(8) 1.494(6) ?
C(7) C(9) 1.48(1) ?
C(8) C(10) 1.476(7) ?
C(9) H(9B) 0.93 no
C(9) H(9C) 0.94 no
C(9) H(9A) 0.96 no
C(10) H(10B) 0.97 no
C(10) H(10C) 0.93 no
C(10) H(10A) 0.95 no
C(11) C(12) 1.37(1) ?
C(11) H(11) 0.96 no
C(12) C(13) 1.369(8) ?
C(12) H(12) 0.98 no
C(13) C(14) 1.38(1) ?
C(13) H(13) 0.97 no
C(14) C(15) 1.38(1) ?
C(14) H(14) 0.94 no
C(15) C(16) 1.50(1) ?
C(17) C(18) 1.50(1) ?
C(17) C(19) 1.492(7) ?
C(18) C(20) 1.501(9) ?
C(19) H(19B) 0.93 no
C(19) H(19C) 0.94 no
C(19) H(19A) 0.99 no
C(20) H(20B) 0.94 no
C(20) H(20C) 0.95 no
C(20) H(20A) 0.93 no

loop_
_geom_torsion_atom_site_label_1
_geom_torsion_atom_site_label_2
_geom_torsion_atom_site_label_3
_geom_torsion_atom_site_label_4
_geom_torsion
_geom_torsion_publ_flag
Mn(1) N(1) C(1) C(2) -173.3(6) no
Mn(1) N(1) C(5) C(4) 173.1(5) no
Mn(1) N(1) C(5) C(6) -5.1(8) no
Mn(1) N(3) N(4) C(7) 68.1(5) no
Mn(1) N(3) C(6) N(2) 163.6(4) no
Mn(1) N(3) C(6) C(5) -17.4(6) no
Mn(1) N(10) C(18) C(17) -28.3(5) no
Mn(1) N(10) C(18) C(20) 150.6(5) no
Mn(2) N(5) C(8) C(7) -31.5(9) no
Mn(2) N(5) C(8) C(10) 148.4(6) no
Mn(2) N(6) C(11) C(12) -166.1(4) no
Mn(2) N(6) C(15) C(14) 166.1(3) no
Mn(2) N(6) C(15) C(16) -13.3(4) no
Mn(2) N(8) N(9) C(17) 75.1(4) no
Mn(2) N(8) C(16) N(7) 157.8(4) no
Mn(2) N(8) C(16) C(15) -24.1(4) no
Cl(1) Mn(1) N(1) C(1) 65.9(5) no
Cl(1) Mn(1) N(1) C(5) -108.2(5) no
Cl(1) Mn(1) N(3) N(4) -107.2(5) no
Cl(1) Mn(1) N(3) C(6) 101.1(5) no
Cl(1) Mn(1) N(10) O(2) -23.3(3) no
Cl(1) Mn(1) N(10) C(18) -173.9(5) no
Cl(2) Mn(1) N(1) C(1) -36.7(6) no
Cl(2) Mn(1) N(1) C(5) 149.3(5) no
Cl(2) Mn(1) N(3) N(4) 105.8(6) no
Cl(2) Mn(1) N(3) C(6) -45.9(5) no
Cl(2) Mn(1) N(10) O(2) 79.4(4) no
Cl(2) Mn(1) N(10) C(18) -71.1(5) no
Cl(3) Mn(2) N(5) O(1) -21.5(4) no
Cl(3) Mn(2) N(5) C(8) -169.4(6) no
Cl(3) Mn(2) N(6) C(11) 64.7(4) no
Cl(3) Mn(2) N(6) C(15) -102.1(4) no
Cl(3) Mn(2) N(8) N(9) -113.5(4) no
Cl(3) Mn(2) N(8) C(16) 99.8(4) no
Cl(4) Mn(2) N(5) O(1) 78.2(4) no
Cl(4) Mn(2) N(5) C(8) -69.7(6) no
Cl(4) Mn(2) N(6) C(11) -35.2(3) no
Cl(4) Mn(2) N(6) C(15) 158.0(3) no
Cl(4) Mn(2) N(8) N(9) 103(1) no
Cl(4) Mn(2) N(8) C(16) -44(1) no
O(1) N(5) Mn(2) N(6) -53(4) no
O(1) N(5) Mn(2) N(8) -123.1(4) no
O(1) N(5) C(8) C(7) 179.3(7) no
O(1) N(5) C(8) C(10) -1(1) no
O(2) N(10) Mn(1) N(1) 41(9) no
O(2) N(10) Mn(1) N(3) -128.7(4) no
O(2) N(10) C(18) C(17) 179.8(3) no
O(2) N(10) C(18) C(20) -1.3(6) no
N(1) Mn(1) N(3) N(4) 162.8(6) no
N(1) Mn(1) N(3) C(6) 11.1(5) no
N(1) Mn(1) N(10) C(18) -110(9) no
N(1) C(1) C(2) C(3) -1(1) no
N(1) C(5) C(4) C(3) 2(1) no
N(1) C(5) C(6) N(2) -166.3(6) no
N(1) C(5) C(6) N(3) 14.7(8) no
N(2) C(6) N(3) N(4) 9.0(7) no
N(2) C(6) C(5) C(4) 15.5(9) no
N(3) Mn(1) N(1) C(1) 171.6(6) no
N(3) Mn(1) N(1) C(5) -2.5(5) no
N(3) Mn(1) N(10) C(18) 80.7(5) no
N(3) N(4) C(7) C(8) -172.1(4) no
N(3) N(4) C(7) C(9) 6.7(7) no
N(3) C(6) C(5) C(4) -163.5(6) no
N(4) N(3) Mn(1) N(10) -17.6(7) no
N(4) N(3) C(6) C(5) -172.1(4) no
N(4) C(7) C(8) N(5) 28.3(9) no
N(4) C(7) C(8) C(10) -151.6(7) no
N(5) Mn(2) N(6) C(11) 96(4) no
N(5) Mn(2) N(6) C(15) -70(4) no
N(5) Mn(2) N(8) N(9) -26.7(3) no
N(5) Mn(2) N(8) C(16) -173.5(4) no
N(5) C(8) C(7) C(9) -150.7(7) no
N(6) Mn(2) N(5) C(8) 159(3) no
N(6) Mn(2) N(8) N(9) 159.8(3) no
N(6) Mn(2) N(8) C(16) 13.0(4) no
N(6) C(11) C(12) C(13) 0.9(7) no
N(6) C(15) C(14) C(13) 0.6(6) no
N(6) C(15) C(16) N(7) -156.6(3) no
N(6) C(15) C(16) N(8) 25.1(5) no
N(7) C(16) N(8) N(9) 7.4(5) no
N(7) C(16) C(15) C(14) 24.0(5) no
N(8) Mn(2) N(5) C(8) 89.0(6) no
N(8) Mn(2) N(6) C(11) 168.0(3) no
N(8) Mn(2) N(6) C(15) 1.2(3) no
N(8) N(9) C(17) C(18) -173.6(3) no
N(8) N(9) C(17) C(19) 6.3(5) no
N(8) C(16) C(15) C(14) -154.3(4) no
N(9) N(8) C(16) C(15) -174.4(3) no
N(9) C(17) C(18) N(10) 27.5(5) no
N(9) C(17) C(18) C(20) -151.5(4) no
N(10) Mn(1) N(1) C(1) 2(9) no
N(10) Mn(1) N(1) C(5) -172(9) no
N(10) Mn(1) N(3) C(6) -169.3(5) no
N(10) C(18) C(17) C(19) -152.4(4) no
C(1) N(1) C(5) C(4) -1(1) no
C(1) N(1) C(5) C(6) -179.5(6) no
C(1) C(2) C(3) C(4) 2(1) no
C(2) C(1) N(1) C(5) 1(1) no
C(2) C(3) C(4) C(5) -2(1) no
C(3) C(4) C(5) C(6) -179.8(6) no
C(6) N(3) N(4) C(7) -138.6(5) no
C(9) C(7) C(8) C(10) 29.5(9) no
C(11) N(6) C(15) C(14) -1.4(6) no
C(11) N(6) C(15) C(16) 179.2(3) no
C(11) C(12) C(13) C(14) -1.8(7) no
C(12) C(11) N(6) C(15) 0.6(6) no
C(12) C(13) C(14) C(15) 1.1(7) no
C(13) C(14) C(15) C(16) 179.9(4) no
C(16) N(8) N(9) C(17) -137.2(3) no
C(19) C(17) C(18) C(20) 28.6(5) no
